data_4328124
loop_
_publ_author_name
'Manuel Volpe'
'Nadia C. M\"osch-Zanetti'

_publ_section_title
;
 Molybdenum(VI) Dioxo and Oxo-Imido Complexes of Fluorinated \b-Ketiminato
 Ligands and Their Use in OAT Reactions
;
_journal_name_full 'Inorganic Chemistry'
_journal_page_first 1440
_journal_page_last 1449
_journal_paper_doi 10.1021/ic201681u
_journal_volume 51
_journal_year 2012
_chemical_formula_moiety 'C26 H26 F6 Mo N2 O4'
_chemical_formula_sum 'C26 H26 F6 Mo N2 O4'
_chemical_formula_weight 640.43
_chemical_name_systematic
; 
 ? 
;
_space_group_IT_number 15
_symmetry_cell_setting monoclinic
_symmetry_space_group_name_Hall '-C 2yc'
_symmetry_space_group_name_H-M 'C 1 2/c 1'
_atom_sites_solution_hydrogens geom
_atom_sites_solution_primary direct
_atom_sites_solution_secondary difmap
_audit_creation_method SHELXL-97
_cell_angle_alpha 90.00
_cell_angle_beta 109.019(2)
_cell_angle_gamma 90.00
_cell_formula_units_Z 8
_cell_length_a 31.6359(19)
_cell_length_b 12.8657(8)
_cell_length_c 13.9803(8)
_cell_measurement_reflns_used 9477
_cell_measurement_temperature 100(2)
_cell_measurement_theta_max 30.00
_cell_measurement_theta_min 2.45
_cell_volume 5379.6(6)
_computing_cell_refinement 'Bruker SAINT'
_computing_data_collection 'Bruker APEX2'
_computing_data_reduction 'Bruker SAINT'
_computing_molecular_graphics 'Bruker SHELXTL'
_computing_publication_material 'Bruker SHELXTL'
_computing_structure_refinement 'SHELXL-97 (Sheldrick, 2008)'
_computing_structure_solution 'SHELXS-97 (Sheldrick, 2008)'
_diffrn_ambient_temperature 100(2)
_diffrn_measured_fraction_theta_full 1.000
_diffrn_measured_fraction_theta_max 0.988
_diffrn_measurement_device_type 'Bruker APEX-II CCD'
_diffrn_measurement_method '\f and \w scans'
_diffrn_radiation_monochromator graphite
_diffrn_radiation_source 'fine-focus sealed tube'
_diffrn_radiation_type MoK\a
_diffrn_radiation_wavelength 0.71073
_diffrn_reflns_av_R_equivalents 0.0317
_diffrn_reflns_av_sigmaI/netI 0.0170
_diffrn_reflns_limit_h_max 43
_diffrn_reflns_limit_h_min -41
_diffrn_reflns_limit_k_max 18
_diffrn_reflns_limit_k_min -18
_diffrn_reflns_limit_l_max 19
_diffrn_reflns_limit_l_min -19
_diffrn_reflns_number 82813
_diffrn_reflns_theta_full 27.50
_diffrn_reflns_theta_max 30.02
_diffrn_reflns_theta_min 2.16
_diffrn_standards_number 0
_exptl_absorpt_coefficient_mu 0.564
_exptl_absorpt_correction_T_max 1.000
_exptl_absorpt_correction_T_min 0.7586
_exptl_absorpt_correction_type multi-scan
_exptl_absorpt_process_details SADABS
_exptl_crystal_colour orange
_exptl_crystal_density_diffrn 1.581
_exptl_crystal_description shard
_exptl_crystal_F_000 2592
_exptl_crystal_size_max 0.61
_exptl_crystal_size_mid 0.33
_exptl_crystal_size_min 0.19
_refine_diff_density_max 0.562
_refine_diff_density_min -0.458
_refine_diff_density_rms 0.066
_refine_ls_extinction_method none
_refine_ls_goodness_of_fit_ref 1.085
_refine_ls_hydrogen_treatment riding
_refine_ls_matrix_type full
_refine_ls_number_parameters 358
_refine_ls_number_reflns 7754
_refine_ls_number_restraints 0
_refine_ls_restrained_S_all 1.085
_refine_ls_R_factor_all 0.0306
_refine_ls_R_factor_gt 0.0251
_refine_ls_shift/su_max 0.005
_refine_ls_shift/su_mean 0.000
_refine_ls_structure_factor_coef Fsqd
_refine_ls_weighting_details 'calc w=1/[\s^2^(Fo^2^)+(0.0280P)^2^+9.6915P] where P=(Fo^2^+2Fc^2^)/3'
_refine_ls_weighting_scheme calc
_refine_ls_wR_factor_gt 0.0637
_refine_ls_wR_factor_ref 0.0685
_reflns_number_gt 6911
_reflns_number_total 7754
_reflns_threshold_expression >2sigma(I)
_cod_data_source_file ic201681u_si_002_1.cif
_cod_data_source_block CFMOOO
_cod_database_code 4328124

loop_
_symmetry_equiv_pos_as_xyz
'x, y, z'
'-x, y, -z+1/2'
'x+1/2, y+1/2, z'
'-x+1/2, y+1/2, -z+1/2'
'-x, -y, -z'
'x, -y, z-1/2'
'-x+1/2, -y+1/2, -z'
'x+1/2, -y+1/2, z-1/2'

loop_
_atom_site_label
_atom_site_type_symbol
_atom_site_fract_x
_atom_site_fract_y
_atom_site_fract_z
_atom_site_U_iso_or_equiv
_atom_site_adp_type
_atom_site_occupancy
_atom_site_symmetry_multiplicity
_atom_site_calc_flag
_atom_site_refinement_flags
Mo1 Mo 0.129792(4) 0.313267(9) 0.548611(9) 0.01308(4) Uani 1 1 d .
F1 F 0.25939(3) 0.24871(9) 0.90417(8) 0.0273(2) Uani 1 1 d .
F2 F 0.20370(4) 0.14466(10) 0.88013(9) 0.0368(3) Uani 1 1 d .
F3 F 0.24338(4) 0.13959(10) 0.78114(8) 0.0367(3) Uani 1 1 d .
F4 F 0.04250(4) 0.03747(9) 0.70841(9) 0.0348(3) Uani 1 1 d .
F5 F 0.06763(5) 0.18543(9) 0.77505(9) 0.0351(3) Uani 1 1 d .
F6 F 0.00720(4) 0.17810(11) 0.64714(11) 0.0437(3) Uani 1 1 d .
N1 N 0.13252(4) 0.44193(10) 0.64946(9) 0.0146(2) Uani 1 1 d .
N2 N 0.12686(4) 0.16010(10) 0.48020(9) 0.0148(2) Uani 1 1 d .
O1 O 0.18072(4) 0.33738(9) 0.53436(9) 0.0207(2) Uani 1 1 d .
O2 O 0.09288(4) 0.37813(8) 0.45015(8) 0.0176(2) Uani 1 1 d .
O3 O 0.16427(4) 0.23772(9) 0.68849(8) 0.0187(2) Uani 1 1 d .
O4 O 0.07806(4) 0.24540(8) 0.59094(8) 0.0169(2) Uani 1 1 d .
C1 C 0.22550(6) 0.20334(13) 0.83288(12) 0.0216(3) Uani 1 1 d .
C2 C 0.19381(5) 0.28142(13) 0.76262(11) 0.0169(3) Uani 1 1 d .
C3 C 0.19748(5) 0.38493(13) 0.78597(11) 0.0187(3) Uani 1 1 d .
H3 H 0.2236 0.4084 0.8374 0.022 Uiso 1 1 calc R
C4 C 0.16397(5) 0.45978(12) 0.73677(11) 0.0167(3) Uani 1 1 d .
C5 C 0.16478(6) 0.56085(13) 0.79142(12) 0.0221(3) Uani 1 1 d .
H5A H 0.1603 0.6186 0.7434 0.033 Uiso 1 1 calc R
H5B H 0.1937 0.5688 0.8447 0.033 Uiso 1 1 calc R
H5C H 0.1409 0.5610 0.8217 0.033 Uiso 1 1 calc R
C6 C 0.09636(5) 0.51708(11) 0.61406(11) 0.0154(3) Uani 1 1 d .
C7 C 0.09840(5) 0.59100(12) 0.54170(11) 0.0173(3) Uani 1 1 d .
C8 C 0.06152(6) 0.65554(13) 0.50129(12) 0.0219(3) Uani 1 1 d .
H8 H 0.0618 0.7054 0.4513 0.026 Uiso 1 1 calc R
C9 C 0.02431(6) 0.64800(13) 0.53308(13) 0.0237(3) Uani 1 1 d .
H9 H -0.0008 0.6916 0.5039 0.028 Uiso 1 1 calc R
C10 C 0.02387(5) 0.57704(13) 0.60709(13) 0.0216(3) Uani 1 1 d .
H10 H -0.0014 0.5736 0.6294 0.026 Uiso 1 1 calc R
C11 C 0.06000(5) 0.51030(12) 0.64960(11) 0.0175(3) Uani 1 1 d .
C12 C 0.13950(6) 0.60286(13) 0.51020(13) 0.0228(3) Uani 1 1 d .
H12A H 0.1346 0.6587 0.4601 0.034 Uiso 1 1 calc R
H12B H 0.1453 0.5375 0.4806 0.034 Uiso 1 1 calc R
H12C H 0.1653 0.6201 0.5695 0.034 Uiso 1 1 calc R
C13 C 0.05844(6) 0.43519(14) 0.73107(13) 0.0225(3) Uani 1 1 d .
H13A H 0.0830 0.3852 0.7433 0.034 Uiso 1 1 calc R
H13B H 0.0298 0.3980 0.7094 0.034 Uiso 1 1 calc R
H13C H 0.0615 0.4735 0.7935 0.034 Uiso 1 1 calc R
C14 C 0.04782(6) 0.13719(14) 0.68686(14) 0.0261(4) Uani 1 1 d .
C15 C 0.07508(5) 0.15021(13) 0.61597(12) 0.0181(3) Uani 1 1 d .
C16 C 0.09225(5) 0.06541(13) 0.58399(12) 0.0204(3) Uani 1 1 d .
H16 H 0.0900 -0.0004 0.6128 0.024 Uiso 1 1 calc R
C17 C 0.11371(5) 0.07178(12) 0.50822(11) 0.0173(3) Uani 1 1 d .
C18 C 0.11853(6) -0.02921(13) 0.45846(13) 0.0254(3) Uani 1 1 d .
H18A H 0.0977 -0.0302 0.3890 0.038 Uiso 1 1 calc R
H18B H 0.1118 -0.0872 0.4966 0.038 Uiso 1 1 calc R
H18C H 0.1492 -0.0359 0.4574 0.038 Uiso 1 1 calc R
C19 C 0.14234(5) 0.15883(11) 0.39322(11) 0.0159(3) Uani 1 1 d .
C20 C 0.11108(5) 0.17859(11) 0.29786(12) 0.0183(3) Uani 1 1 d .
C21 C 0.12661(6) 0.17923(12) 0.21523(12) 0.0232(3) Uani 1 1 d .
H21 H 0.1063 0.1928 0.1496 0.028 Uiso 1 1 calc R
C22 C 0.17110(7) 0.16049(14) 0.22721(13) 0.0267(4) Uani 1 1 d .
H22 H 0.1810 0.1616 0.1699 0.032 Uiso 1 1 calc R
C23 C 0.20126(6) 0.14016(14) 0.32209(13) 0.0248(3) Uani 1 1 d .
H23 H 0.2317 0.1267 0.3293 0.030 Uiso 1 1 calc R
C24 C 0.18753(5) 0.13917(12) 0.40738(12) 0.0193(3) Uani 1 1 d .
C25 C 0.22043(6) 0.11423(15) 0.51007(13) 0.0254(3) Uani 1 1 d .
H25A H 0.2509 0.1172 0.5069 0.038 Uiso 1 1 calc R
H25B H 0.2145 0.0443 0.5304 0.038 Uiso 1 1 calc R
H25C H 0.2173 0.1650 0.5596 0.038 Uiso 1 1 calc R
C26 C 0.06239(6) 0.19729(13) 0.28386(13) 0.0236(3) Uani 1 1 d .
H26A H 0.0452 0.1978 0.2115 0.035 Uiso 1 1 calc R
H26B H 0.0590 0.2644 0.3137 0.035 Uiso 1 1 calc R
H26C H 0.0512 0.1418 0.3173 0.035 Uiso 1 1 calc R

loop_
_atom_site_aniso_label
_atom_site_aniso_U_11
_atom_site_aniso_U_22
_atom_site_aniso_U_33
_atom_site_aniso_U_23
_atom_site_aniso_U_13
_atom_site_aniso_U_12
Mo1 0.01340(6) 0.01399(6) 0.01150(6) -0.00023(4) 0.00356(4) 0.00155(4)
F1 0.0207(5) 0.0354(6) 0.0194(5) 0.0033(4) -0.0023(4) 0.0052(4)
F2 0.0333(6) 0.0387(6) 0.0347(6) 0.0195(5) 0.0062(5) -0.0006(5)
F3 0.0384(6) 0.0395(6) 0.0267(5) -0.0016(5) 0.0031(5) 0.0239(5)
F4 0.0425(6) 0.0279(6) 0.0436(7) 0.0130(5) 0.0272(5) 0.0014(5)
F5 0.0551(7) 0.0318(6) 0.0270(6) 0.0053(5) 0.0249(5) 0.0070(5)
F6 0.0283(6) 0.0597(8) 0.0525(8) 0.0304(6) 0.0259(6) 0.0190(6)
N1 0.0144(6) 0.0155(5) 0.0132(5) -0.0002(4) 0.0037(4) 0.0020(5)
N2 0.0144(6) 0.0166(6) 0.0130(5) 0.0003(4) 0.0040(4) 0.0024(4)
O1 0.0206(5) 0.0220(5) 0.0210(5) -0.0020(4) 0.0086(4) 0.0016(4)
O2 0.0204(5) 0.0147(5) 0.0163(5) -0.0006(4) 0.0039(4) 0.0010(4)
O3 0.0180(5) 0.0192(5) 0.0161(5) 0.0013(4) 0.0017(4) 0.0028(4)
O4 0.0155(5) 0.0176(5) 0.0185(5) 0.0037(4) 0.0069(4) 0.0027(4)
C1 0.0200(7) 0.0250(8) 0.0179(7) 0.0035(6) 0.0033(6) 0.0054(6)
C2 0.0145(6) 0.0226(7) 0.0135(6) 0.0036(5) 0.0044(5) 0.0038(5)
C3 0.0154(7) 0.0235(7) 0.0147(7) -0.0010(6) 0.0015(5) 0.0021(6)
C4 0.0173(7) 0.0182(7) 0.0144(6) -0.0012(5) 0.0046(5) 0.0006(5)
C5 0.0238(8) 0.0204(7) 0.0175(7) -0.0052(6) 0.0007(6) 0.0017(6)
C6 0.0152(6) 0.0145(6) 0.0138(6) -0.0023(5) 0.0010(5) 0.0026(5)
C7 0.0198(7) 0.0151(6) 0.0145(6) -0.0026(5) 0.0022(5) -0.0005(5)
C8 0.0259(8) 0.0162(7) 0.0179(7) -0.0005(6) -0.0006(6) 0.0018(6)
C9 0.0203(8) 0.0195(7) 0.0236(8) -0.0028(6) -0.0031(6) 0.0064(6)
C10 0.0166(7) 0.0227(8) 0.0233(8) -0.0055(6) 0.0034(6) 0.0036(6)
C11 0.0183(7) 0.0169(7) 0.0162(7) -0.0037(5) 0.0043(5) 0.0013(5)
C12 0.0257(8) 0.0214(7) 0.0217(8) 0.0020(6) 0.0082(6) -0.0031(6)
C13 0.0233(8) 0.0254(8) 0.0218(7) 0.0011(6) 0.0115(6) 0.0041(6)
C14 0.0272(8) 0.0256(8) 0.0306(9) 0.0127(7) 0.0166(7) 0.0077(7)
C15 0.0157(7) 0.0216(7) 0.0175(7) 0.0054(6) 0.0063(5) 0.0025(6)
C16 0.0237(7) 0.0181(7) 0.0206(7) 0.0054(6) 0.0090(6) 0.0018(6)
C17 0.0177(7) 0.0159(7) 0.0162(7) 0.0012(5) 0.0027(5) 0.0031(5)
C18 0.0373(10) 0.0158(7) 0.0243(8) -0.0013(6) 0.0116(7) 0.0007(7)
C19 0.0208(7) 0.0138(6) 0.0137(6) -0.0012(5) 0.0064(5) 0.0006(5)
C20 0.0241(8) 0.0128(6) 0.0154(7) -0.0016(5) 0.0029(6) -0.0006(5)
C21 0.0373(9) 0.0168(7) 0.0135(7) -0.0014(6) 0.0057(6) -0.0036(6)
C22 0.0415(10) 0.0241(8) 0.0202(8) -0.0045(6) 0.0177(7) -0.0066(7)
C23 0.0269(8) 0.0256(8) 0.0271(8) -0.0049(7) 0.0158(7) -0.0012(7)
C24 0.0200(7) 0.0195(7) 0.0187(7) -0.0023(6) 0.0069(6) 0.0023(6)
C25 0.0198(8) 0.0331(9) 0.0225(8) 0.0003(7) 0.0057(6) 0.0081(7)
C26 0.0223(8) 0.0214(8) 0.0205(8) -0.0026(6) -0.0021(6) 0.0028(6)

loop_
_atom_type_symbol
_atom_type_description
_atom_type_scat_dispersion_real
_atom_type_scat_dispersion_imag
_atom_type_scat_source
Mo Mo -1.6832 0.6857 'International Tables Vol C Tables 4.2.6.8 and 6.1.1.4'
F F 0.0171 0.0103 'International Tables Vol C Tables 4.2.6.8 and 6.1.1.4'
N N 0.0061 0.0033 'International Tables Vol C Tables 4.2.6.8 and 6.1.1.4'
O O 0.0106 0.0060 'International Tables Vol C Tables 4.2.6.8 and 6.1.1.4'
C C 0.0033 0.0016 'International Tables Vol C Tables 4.2.6.8 and 6.1.1.4'
H H 0.0000 0.0000 'International Tables Vol C Tables 4.2.6.8 and 6.1.1.4'

loop_
_geom_angle_atom_site_label_1
_geom_angle_atom_site_label_2
_geom_angle_atom_site_label_3
_geom_angle
O2 Mo1 O1 103.88(6)
O2 Mo1 O4 92.25(5)
O1 Mo1 O4 162.66(5)
O2 Mo1 O3 166.47(5)
O1 Mo1 O3 88.27(5)
O4 Mo1 O3 76.45(4)
O2 Mo1 N1 91.32(5)
O1 Mo1 N1 95.63(5)
O4 Mo1 N1 90.21(5)
O3 Mo1 N1 81.44(4)
O2 Mo1 N2 99.69(5)
O1 Mo1 N2 91.13(5)
O4 Mo1 N2 79.77(5)
O3 Mo1 N2 85.78(4)
N1 Mo1 N2 165.33(5)
C4 N1 C6 118.10(12)
C4 N1 Mo1 126.55(10)
C6 N1 Mo1 115.32(9)
C17 N2 C19 117.80(13)
C17 N2 Mo1 128.61(10)
C19 N2 Mo1 113.59(9)
C2 O3 Mo1 124.21(10)
C15 O4 Mo1 127.24(10)
F2 C1 F3 107.42(15)
F2 C1 F1 107.24(13)
F3 C1 F1 107.08(13)
F2 C1 C2 110.70(13)
F3 C1 C2 111.13(13)
F1 C1 C2 113.00(14)
O3 C2 C3 127.24(14)
O3 C2 C1 112.65(14)
C3 C2 C1 119.99(14)
C2 C3 C4 123.28(14)
N1 C4 C3 122.99(14)
N1 C4 C5 120.22(14)
C3 C4 C5 116.75(13)
C11 C6 C7 122.33(14)
C11 C6 N1 118.99(13)
C7 C6 N1 118.62(13)
C8 C7 C6 117.81(15)
C8 C7 C12 120.56(15)
C6 C7 C12 121.61(14)
C9 C8 C7 120.88(15)
C10 C9 C8 120.07(15)
C9 C10 C11 121.15(15)
C6 C11 C10 117.69(15)
C6 C11 C13 122.87(14)
C10 C11 C13 119.44(14)
F6 C14 F5 107.41(15)
F6 C14 F4 107.28(15)
F5 C14 F4 106.97(14)
F6 C14 C15 111.11(14)
F5 C14 C15 110.76(15)
F4 C14 C15 113.03(14)
O4 C15 C16 127.08(14)
O4 C15 C14 112.95(14)
C16 C15 C14 119.94(15)
C15 C16 C17 122.26(14)
N2 C17 C16 122.81(14)
N2 C17 C18 121.31(14)
C16 C17 C18 115.83(14)
C20 C19 C24 122.62(14)
C20 C19 N2 117.97(14)
C24 C19 N2 119.41(13)
C21 C20 C19 117.35(15)
C21 C20 C26 120.82(15)
C19 C20 C26 121.83(14)
C22 C21 C20 121.18(16)
C21 C22 C23 120.38(15)
C22 C23 C24 120.76(16)
C23 C24 C19 117.71(15)
C23 C24 C25 120.31(15)
C19 C24 C25 121.95(14)

loop_
_geom_bond_atom_site_label_1
_geom_bond_atom_site_label_2
_geom_bond_distance
Mo1 O2 1.7050(11)
Mo1 O1 1.7150(12)
Mo1 O4 2.1028(11)
Mo1 O3 2.1374(11)
Mo1 N1 2.1578(12)
Mo1 N2 2.1792(13)
F1 C1 1.337(2)
F2 C1 1.334(2)
F3 C1 1.335(2)
F4 C14 1.341(2)
F5 C14 1.340(2)
F6 C14 1.331(2)
N1 C4 1.3194(19)
N1 C6 1.4558(18)
N2 C17 1.313(2)
N2 C19 1.4516(19)
O3 C2 1.2777(19)
O4 C15 1.2857(19)
C1 C2 1.529(2)
C2 C3 1.367(2)
C3 C4 1.431(2)
C4 C5 1.504(2)
C6 C11 1.396(2)
C6 C7 1.405(2)
C7 C8 1.393(2)
C7 C12 1.510(2)
C8 C9 1.391(3)
C9 C10 1.383(2)
C10 C11 1.398(2)
C11 C13 1.507(2)
C14 C15 1.520(2)
C15 C16 1.358(2)
C16 C17 1.435(2)
C17 C18 1.505(2)
C19 C20 1.400(2)
C19 C24 1.401(2)
C20 C21 1.395(2)
C20 C26 1.507(2)
C21 C22 1.383(3)
C22 C23 1.383(3)
C23 C24 1.396(2)
C24 C25 1.508(2)
